data_1503377
loop_
_publ_author_name
'Zhao, Tiankun'
'Xu, Bin'

_publ_section_title
;
 Palladium-catalyzed tandem amination reaction for the synthesis of
 4-quinolones.
;
_journal_issue 2
_journal_name_full 'Organic letters'
_journal_page_first 212
_journal_page_last 215
_journal_paper_doi 10.1021/ol902626d
_journal_volume 12
_journal_year 2010
_chemical_formula_sum 'C19 H13 N3 O'
_chemical_formula_weight 299.32
_chemical_name_systematic
;

 ?

;
_space_group_IT_number 61
_symmetry_cell_setting orthorhombic
_symmetry_space_group_name_Hall '-P 2ac 2ab'
_symmetry_space_group_name_H-M 'P b c a'
_atom_sites_solution_hydrogens geom
_atom_sites_solution_primary direct
_atom_sites_solution_secondary difmap
_audit_creation_method SHELXL-97
_cell_angle_alpha 90.00
_cell_angle_beta 90.00
_cell_angle_gamma 90.00
_cell_formula_units_Z 8
_cell_length_a 7.0652(11)
_cell_length_b 20.188(3)
_cell_length_c 21.214(3)
_cell_measurement_reflns_used 2485
_cell_measurement_temperature 296(2)
_cell_measurement_theta_max 21.76
_cell_measurement_theta_min 2.23
_cell_volume 3025.8(8)
_computing_cell_refinement 'Bruker SMART'
_computing_data_collection 'Bruker SMART'
_computing_data_reduction 'Bruker SAINT'
_computing_molecular_graphics 'Bruker SHELXTL'
_computing_publication_material 'Bruker SHELXTL'
_computing_structure_refinement 'SHELXL-97 (Sheldrick, 1997)'
_computing_structure_solution 'SHELXS-97 (Sheldrick, 1990)'
_diffrn_ambient_temperature 296(2)
_diffrn_measured_fraction_theta_full 0.999
_diffrn_measured_fraction_theta_max 0.999
_diffrn_measurement_device_type 'CCD area detector'
_diffrn_measurement_method 'phi and omega scans'
_diffrn_radiation_monochromator graphite
_diffrn_radiation_source 'fine-focus sealed tube'
_diffrn_radiation_type MoK\a
_diffrn_radiation_wavelength 0.71073
_diffrn_reflns_av_R_equivalents 0.0413
_diffrn_reflns_av_sigmaI/netI 0.0282
_diffrn_reflns_limit_h_max 8
_diffrn_reflns_limit_h_min -8
_diffrn_reflns_limit_k_max 24
_diffrn_reflns_limit_k_min -19
_diffrn_reflns_limit_l_max 25
_diffrn_reflns_limit_l_min -23
_diffrn_reflns_number 14591
_diffrn_reflns_theta_full 25.05
_diffrn_reflns_theta_max 25.05
_diffrn_reflns_theta_min 2.23
_exptl_absorpt_coefficient_mu 0.084
_exptl_absorpt_correction_T_max 0.9834
_exptl_absorpt_correction_T_min 0.9752
_exptl_absorpt_correction_type multi-scan
_exptl_absorpt_process_details sadabs
_exptl_crystal_density_diffrn 1.314
_exptl_crystal_density_method 'not measured'
_exptl_crystal_F_000 1248
_exptl_crystal_size_max 0.30
_exptl_crystal_size_mid 0.25
_exptl_crystal_size_min 0.20
_refine_diff_density_max 0.145
_refine_diff_density_min -0.153
_refine_diff_density_rms 0.029
_refine_ls_extinction_coef 0.0114(7)
_refine_ls_extinction_expression Fc^*^=kFc[1+0.001xFc^2^\l^3^/sin(2\q)]^-1/4^
_refine_ls_extinction_method SHELXL
_refine_ls_goodness_of_fit_ref 1.045
_refine_ls_hydrogen_treatment constr
_refine_ls_matrix_type full
_refine_ls_number_parameters 209
_refine_ls_number_reflns 2679
_refine_ls_number_restraints 0
_refine_ls_restrained_S_all 1.045
_refine_ls_R_factor_all 0.0667
_refine_ls_R_factor_gt 0.0420
_refine_ls_shift/su_max 0.000
_refine_ls_shift/su_mean 0.000
_refine_ls_structure_factor_coef Fsqd
_refine_ls_weighting_details 'calc w=1/[\s^2^(Fo^2^)+(0.0404P)^2^+0.4848P] where P=(Fo^2^+2Fc^2^)/3'
_refine_ls_weighting_scheme calc
_refine_ls_wR_factor_gt 0.0925
_refine_ls_wR_factor_ref 0.1049
_reflns_number_gt 1869
_reflns_number_total 2679
_reflns_threshold_expression >2sigma(I)
_cod_data_source_file ol902626d_si_002.cif
_cod_data_source_block 090414b_0m
_cod_depositor_comments
;
The following automatic conversions were performed:

'_symmetry_cell_setting' value 'Orthorhombic' changed to
'orthorhombic' according to
/home/saulius/struct/CIF-dictionaries/cif_core.dic dictionary named
'cif_core.dic' version 2.4.2 from 2011-04-26.

Automatic conversion script
Id: cif_fix_values 1715 2011-07-08 13:25:40Z adriana 
;
_cod_original_sg_symbol_H-M Pbca
_cod_database_code 1503377

loop_
_symmetry_equiv_pos_as_xyz
'x, y, z'
'-x+1/2, -y, z+1/2'
'-x, y+1/2, -z+1/2'
'x+1/2, -y+1/2, -z'
'-x, -y, -z'
'x-1/2, y, -z-1/2'
'x, -y-1/2, z-1/2'
'-x-1/2, y-1/2, z'

loop_
_atom_site_label
_atom_site_type_symbol
_atom_site_fract_x
_atom_site_fract_y
_atom_site_fract_z
_atom_site_U_iso_or_equiv
_atom_site_adp_type
_atom_site_occupancy
_atom_site_symmetry_multiplicity
_atom_site_calc_flag
_atom_site_refinement_flags
C1 C -0.0076(3) 0.23356(10) 0.37140(9) 0.0654(6) Uani 1 1 d .
H1 H -0.1171 0.2205 0.3505 0.079 Uiso 1 1 calc R
C2 C -0.0112(3) 0.28859(10) 0.41032(11) 0.0765(6) Uani 1 1 d .
H2 H -0.1229 0.3124 0.4153 0.092 Uiso 1 1 calc R
C3 C 0.1483(4) 0.30811(11) 0.44143(10) 0.0771(6) Uani 1 1 d .
H3 H 0.1453 0.3451 0.4676 0.092 Uiso 1 1 calc R
C4 C 0.3127(3) 0.27312(11) 0.43401(10) 0.0748(6) Uani 1 1 d .
H4 H 0.4215 0.2865 0.4552 0.090 Uiso 1 1 calc R
C5 C 0.3184(3) 0.21823(9) 0.39531(9) 0.0631(5) Uani 1 1 d .
H5 H 0.4307 0.1947 0.3905 0.076 Uiso 1 1 calc R
C6 C 0.1571(3) 0.19813(9) 0.36356(8) 0.0496(4) Uani 1 1 d .
C7 C 0.1607(2) 0.13951(9) 0.32117(7) 0.0458(4) Uani 1 1 d .
C8 C 0.1494(2) 0.14646(9) 0.25780(8) 0.0535(5) Uani 1 1 d .
H8 H 0.1359 0.1888 0.2413 0.064 Uiso 1 1 calc R
C9 C 0.1575(2) 0.09196(9) 0.21532(8) 0.0519(5) Uani 1 1 d .
C10 C 0.1721(2) 0.02714(9) 0.24530(8) 0.0468(4) Uani 1 1 d .
C11 C 0.1724(3) -0.03041(11) 0.20884(9) 0.0623(6) Uani 1 1 d .
H11 H 0.1641 -0.0270 0.1652 0.075 Uiso 1 1 calc R
C12 C 0.1845(3) -0.09151(11) 0.23578(10) 0.0725(6) Uani 1 1 d .
H12 H 0.1848 -0.1292 0.2106 0.087 Uiso 1 1 calc R
C13 C 0.1966(3) -0.09738(10) 0.30112(9) 0.0655(6) Uani 1 1 d .
H13 H 0.2052 -0.1391 0.3195 0.079 Uiso 1 1 calc R
C14 C 0.1957(2) -0.04199(9) 0.33845(8) 0.0524(5) Uani 1 1 d .
H14 H 0.2039 -0.0462 0.3820 0.063 Uiso 1 1 calc R
C15 C 0.1826(2) 0.02083(9) 0.31121(7) 0.0434(4) Uani 1 1 d .
C16 C 0.1712(2) 0.07252(8) 0.41620(7) 0.0415(4) Uani 1 1 d .
C17 C 0.3295(3) 0.06004(9) 0.45152(8) 0.0525(5) Uani 1 1 d .
H17 H 0.4441 0.0525 0.4312 0.063 Uiso 1 1 calc R
C18 C 0.1544(3) 0.06991(9) 0.53929(8) 0.0551(5) Uani 1 1 d .
H18 H 0.1490 0.0703 0.5831 0.066 Uiso 1 1 calc R
C19 C 0.0031(2) 0.08192(8) 0.44715(7) 0.0462(4) Uani 1 1 d .
H19 H -0.1064 0.0892 0.4238 0.055 Uiso 1 1 calc R
N1 N 0.17873(18) 0.07800(7) 0.34850(6) 0.0435(4) Uani 1 1 d .
N2 N -0.0073(2) 0.08083(7) 0.50991(6) 0.0529(4) Uani 1 1 d .
N3 N 0.3234(2) 0.05842(8) 0.51445(7) 0.0584(4) Uani 1 1 d .
O1 O 0.15273(18) 0.09854(7) 0.15681(5) 0.0699(4) Uani 1 1 d .

loop_
_atom_site_aniso_label
_atom_site_aniso_U_11
_atom_site_aniso_U_22
_atom_site_aniso_U_33
_atom_site_aniso_U_23
_atom_site_aniso_U_13
_atom_site_aniso_U_12
C1 0.0647(13) 0.0664(13) 0.0652(13) -0.0053(10) -0.0023(11) 0.0062(11)
C2 0.0842(16) 0.0631(14) 0.0822(16) -0.0115(12) 0.0081(13) 0.0140(13)
C3 0.1049(19) 0.0550(13) 0.0712(15) -0.0085(10) 0.0038(14) -0.0039(14)
C4 0.0861(16) 0.0592(13) 0.0790(15) -0.0067(11) -0.0136(13) -0.0116(13)
C5 0.0651(13) 0.0551(12) 0.0692(13) -0.0010(10) -0.0071(11) -0.0033(10)
C6 0.0574(11) 0.0488(10) 0.0426(10) 0.0057(8) 0.0003(9) -0.0016(9)
C7 0.0412(9) 0.0551(11) 0.0412(10) 0.0038(8) 0.0012(8) -0.0013(9)
C8 0.0520(11) 0.0670(12) 0.0414(10) 0.0065(9) 0.0008(8) 0.0011(9)
C9 0.0352(9) 0.0829(14) 0.0376(10) 0.0027(9) 0.0014(8) -0.0005(9)
C10 0.0325(9) 0.0722(12) 0.0358(9) -0.0067(9) 0.0041(7) 0.0010(8)
C11 0.0532(11) 0.0903(16) 0.0433(11) -0.0180(11) -0.0002(9) 0.0062(11)
C12 0.0764(15) 0.0759(15) 0.0651(14) -0.0278(11) -0.0039(11) 0.0064(12)
C13 0.0718(14) 0.0597(13) 0.0649(13) -0.0114(10) -0.0013(11) 0.0041(10)
C14 0.0548(11) 0.0575(12) 0.0450(10) -0.0067(9) 0.0010(9) 0.0022(9)
C15 0.0338(9) 0.0569(11) 0.0394(9) -0.0051(8) 0.0013(7) -0.0004(8)
C16 0.0468(10) 0.0445(10) 0.0332(9) -0.0008(7) -0.0011(8) 0.0009(8)
C17 0.0488(10) 0.0616(12) 0.0470(11) -0.0012(8) -0.0022(9) 0.0021(9)
C18 0.0730(14) 0.0571(12) 0.0350(10) -0.0032(8) -0.0013(10) -0.0025(10)
C19 0.0488(10) 0.0495(10) 0.0402(10) -0.0011(7) 0.0004(8) 0.0039(8)
N1 0.0457(8) 0.0526(9) 0.0323(7) -0.0027(6) 0.0003(6) 0.0016(7)
N2 0.0622(10) 0.0581(10) 0.0385(9) -0.0023(7) 0.0050(8) 0.0058(8)
N3 0.0624(10) 0.0708(11) 0.0419(9) 0.0010(7) -0.0090(8) 0.0002(9)
O1 0.0691(9) 0.1068(11) 0.0339(7) 0.0046(7) 0.0001(6) 0.0001(8)

loop_
_atom_type_symbol
_atom_type_description
_atom_type_scat_dispersion_real
_atom_type_scat_dispersion_imag
_atom_type_scat_source
C C 0.0033 0.0016 'International Tables Vol C Tables 4.2.6.8 and 6.1.1.4'
H H 0.0000 0.0000 'International Tables Vol C Tables 4.2.6.8 and 6.1.1.4'
N N 0.0061 0.0033 'International Tables Vol C Tables 4.2.6.8 and 6.1.1.4'
O O 0.0106 0.0060 'International Tables Vol C Tables 4.2.6.8 and 6.1.1.4'

loop_
_geom_angle_atom_site_label_1
_geom_angle_atom_site_label_2
_geom_angle_atom_site_label_3
_geom_angle
C6 C1 C2 120.3(2)
C6 C1 H1 119.9
C2 C1 H1 119.9
C3 C2 C1 120.4(2)
C3 C2 H2 119.8
C1 C2 H2 119.8
C2 C3 C4 119.8(2)
C2 C3 H3 120.1
C4 C3 H3 120.1
C3 C4 C5 120.5(2)
C3 C4 H4 119.8
C5 C4 H4 119.8
C4 C5 C6 120.07(19)
C4 C5 H5 120.0
C6 C5 H5 120.0
C1 C6 C5 119.01(17)
C1 C6 C7 120.08(16)
C5 C6 C7 120.90(16)
C8 C7 N1 121.15(16)
C8 C7 C6 121.13(16)
N1 C7 C6 117.71(14)
C7 C8 C9 123.11(17)
C7 C8 H8 118.4
C9 C8 H8 118.4
O1 C9 C8 123.10(17)
O1 C9 C10 122.05(17)
C8 C9 C10 114.85(15)
C11 C10 C15 118.40(17)
C11 C10 C9 120.35(16)
C15 C10 C9 121.24(15)
C12 C11 C10 121.43(18)
C12 C11 H11 119.3
C10 C11 H11 119.3
C11 C12 C13 119.87(18)
C11 C12 H12 120.1
C13 C12 H12 120.1
C14 C13 C12 120.3(2)
C14 C13 H13 119.8
C12 C13 H13 119.8
C13 C14 C15 120.15(17)
C13 C14 H14 119.9
C15 C14 H14 119.9
C14 C15 N1 121.09(14)
C14 C15 C10 119.81(16)
N1 C15 C10 119.10(15)
C17 C16 C19 118.10(15)
C17 C16 N1 121.95(15)
C19 C16 N1 119.92(14)
N3 C17 C16 121.68(16)
N3 C17 H17 119.2
C16 C17 H17 119.2
N2 C18 N3 128.41(16)
N2 C18 H18 115.8
N3 C18 H18 115.8
N2 C19 C16 121.59(16)
N2 C19 H19 119.2
C16 C19 H19 119.2
C7 N1 C15 120.51(13)
C7 N1 C16 119.04(13)
C15 N1 C16 120.05(13)
C18 N2 C19 115.24(15)
C18 N3 C17 114.94(15)

loop_
_geom_bond_atom_site_label_1
_geom_bond_atom_site_label_2
_geom_bond_distance
C1 C6 1.376(2)
C1 C2 1.384(3)
C1 H1 0.9300
C2 C3 1.364(3)
C2 H2 0.9300
C3 C4 1.369(3)
C3 H3 0.9300
C4 C5 1.380(3)
C4 H4 0.9300
C5 C6 1.385(2)
C5 H5 0.9300
C6 C7 1.487(2)
C7 C8 1.354(2)
C7 N1 1.376(2)
C8 C9 1.423(2)
C8 H8 0.9300
C9 O1 1.2489(18)
C9 C10 1.459(2)
C10 C11 1.396(2)
C10 C15 1.406(2)
C11 C12 1.362(3)
C11 H11 0.9300
C12 C13 1.394(3)
C12 H12 0.9300
C13 C14 1.370(2)
C13 H13 0.9300
C14 C15 1.397(2)
C14 H14 0.9300
C15 N1 1.399(2)
C16 C17 1.369(2)
C16 C19 1.370(2)
C16 N1 1.4414(19)
C17 N3 1.336(2)
C17 H17 0.9300
C18 N2 1.320(2)
C18 N3 1.326(2)
C18 H18 0.9300
C19 N2 1.334(2)
C19 H19 0.9300
